data_4107133
loop_
_publ_author_name
'Hayato Tsurugi'
'Teruhiko Saito'
'Hiromasa Tanahashi'
'John Arnold'
'Kazushi Mashima'

_publ_section_title
;
 Carbon Radical Generation by d0 Tantalum Complexes with \a-Diimine
 Ligands through Ligand-Centered Redox Processes
;
_journal_name_full 'Journal of the American Chemical Society'
_journal_page_first 18673
_journal_page_last 18683
_journal_paper_doi 10.1021/ja204665s
_journal_volume 133
_journal_year 2011
_chemical_formula_moiety 'C28 H40 Cl4 N2 Ta'
_chemical_formula_sum 'C28 H40 Cl4 N2 Ta'
_chemical_formula_weight 727.37
_chemical_name_common 8a
_chemical_name_systematic
; 
 ? 
;
_space_group_IT_number 1
_symmetry_cell_setting triclinic
_symmetry_Int_Tables_number 1
_symmetry_space_group_name_Hall 'P 1'
_symmetry_space_group_name_H-M 'P 1'
_atom_sites_solution_hydrogens geom
_atom_sites_solution_primary direct
_atom_sites_solution_secondary difmap
_audit_creation_method SHELXL-97
_cell_angle_alpha 82.986(11)
_cell_angle_beta 71.318(8)
_cell_angle_gamma 67.524(9)
_cell_formula_units_Z 1
_cell_length_a 8.9009(19)
_cell_length_b 8.942(2)
_cell_length_c 10.699(3)
_cell_measurement_reflns_used 2127
_cell_measurement_temperature 113(2)
_cell_measurement_theta_max 27.48
_cell_measurement_theta_min 3.01
_cell_volume 745.4(3)
_computing_cell_refinement CrystalClear
_computing_data_collection 'CrystalClear (Rigaku, 2007)'
_computing_data_reduction CrystalClear
_computing_molecular_graphics 'CrystalStructure 4.0'
_computing_publication_material 'CrystalStructure 4.0 (Rigaku, 2010)'
_computing_structure_refinement 'SHELXL97 (Sheldrick, 2008)'
_computing_structure_solution 'SIR92 (Altomare, et al., 1994)'
_diffrn_ambient_temperature 113(2)
_diffrn_detector_area_resol_mean 7.314
_diffrn_measured_fraction_theta_full 0.961
_diffrn_measured_fraction_theta_max 0.961
_diffrn_measurement_device_type 'Rigaku Mercury70'
_diffrn_measurement_method \w
_diffrn_radiation_monochromator graphite
_diffrn_radiation_source 'fine-focus sealed tube'
_diffrn_radiation_type MoK\a
_diffrn_radiation_wavelength 0.71075
_diffrn_reflns_av_R_equivalents 0.0532
_diffrn_reflns_av_sigmaI/netI 0.0884
_diffrn_reflns_limit_h_max 11
_diffrn_reflns_limit_h_min -11
_diffrn_reflns_limit_k_max 11
_diffrn_reflns_limit_k_min -11
_diffrn_reflns_limit_l_max 13
_diffrn_reflns_limit_l_min -13
_diffrn_reflns_number 6868
_diffrn_reflns_theta_full 27.48
_diffrn_reflns_theta_max 27.48
_diffrn_reflns_theta_min 3.01
_exptl_absorpt_coefficient_mu 4.064
_exptl_absorpt_correction_T_max 0.3957
_exptl_absorpt_correction_T_min 0.3473
_exptl_absorpt_correction_type multi-scan
_exptl_absorpt_process_details 'REQAB (Rigaku, 1998)'
_exptl_crystal_colour blue
_exptl_crystal_density_diffrn 1.620
_exptl_crystal_description block
_exptl_crystal_F_000 363
_exptl_crystal_size_max 0.33
_exptl_crystal_size_mid 0.30
_exptl_crystal_size_min 0.28
_refine_diff_density_max 1.225
_refine_diff_density_min -1.896
_refine_diff_density_rms 0.143
_refine_ls_abs_structure_details 'Flack H D (1983), Acta Cryst. A39, 876-881'
_refine_ls_abs_structure_Flack 0.115(10)
_refine_ls_extinction_method none
_refine_ls_goodness_of_fit_ref 0.943
_refine_ls_hydrogen_treatment constr
_refine_ls_matrix_type full
_refine_ls_number_parameters 316
_refine_ls_number_reflns 3293
_refine_ls_number_restraints 3
_refine_ls_restrained_S_all 0.943
_refine_ls_R_factor_all 0.0306
_refine_ls_R_factor_gt 0.0296
_refine_ls_shift/su_max 0.000
_refine_ls_shift/su_mean 0.000
_refine_ls_structure_factor_coef Fsqd
_refine_ls_weighting_details 'calc w=1/[\s^2^(Fo^2^)+(0.0044P)^2^+0.0000P] where P=(Fo^2^+2Fc^2^)/3'
_refine_ls_weighting_scheme calc
_refine_ls_wR_factor_gt 0.0643
_refine_ls_wR_factor_ref 0.0644
_reflns_number_gt 3219
_reflns_number_total 3293
_reflns_threshold_expression >2sigma(I)
_cod_data_source_file ja204665s_si_002_4.cif
_cod_data_source_block 8a
_cod_database_code 4107133

loop_
_symmetry_equiv_pos_as_xyz
'x, y, z'

loop_
_atom_site_label
_atom_site_type_symbol
_atom_site_fract_x
_atom_site_fract_y
_atom_site_fract_z
_atom_site_U_iso_or_equiv
_atom_site_adp_type
_atom_site_occupancy
_atom_site_symmetry_multiplicity
_atom_site_calc_flag
_atom_site_refinement_flags
Ta1 Ta -0.03756(6) 0.77617(6) 0.37794(6) 0.01280(8) Uani 1 1 d .
Cl1 Cl -0.2117(3) 1.0176(4) 0.3082(4) 0.0203(8) Uani 1 1 d .
Cl2 Cl -0.2904(3) 0.7653(3) 0.5344(2) 0.0187(5) Uani 1 1 d .
Cl3 Cl 0.1013(4) 0.5117(4) 0.4507(4) 0.0202(7) Uani 1 1 d .
Cl4 Cl 0.0063(3) 0.6611(3) 0.1848(2) 0.0204(5) Uani 1 1 d .
N1 N -0.0043(9) 0.8929(9) 0.5309(8) 0.0146(17) Uani 1 1 d .
N2 N 0.1863(9) 0.8358(8) 0.2935(7) 0.0101(14) Uani 1 1 d .
C1 C 0.1253(10) 0.9430(11) 0.5017(8) 0.0157(18) Uani 1 1 d .
C2 C 0.2339(9) 0.9083(10) 0.3686(8) 0.0128(17) Uani 1 1 d .
C3 C 0.1593(11) 1.0341(13) 0.5909(9) 0.028(2) Uani 1 1 d .
H10A H 0.1732 0.9698 0.6702 0.034 Uiso 1 1 calc R
H10B H 0.0633 1.1370 0.6161 0.034 Uiso 1 1 calc R
H10C H 0.2636 1.0555 0.5450 0.034 Uiso 1 1 calc R
C4 C 0.3870(10) 0.9554(11) 0.3198(8) 0.020(2) Uani 1 1 d .
H12A H 0.3753 1.0323 0.2468 0.024 Uiso 1 1 calc R
H12B H 0.4894 0.8588 0.2890 0.024 Uiso 1 1 calc R
H12C H 0.3968 1.0059 0.3917 0.024 Uiso 1 1 calc R
C5 C -0.1167(10) 0.9273(11) 0.6686(9) 0.0167(18) Uani 1 1 d .
C6 C -0.2499(10) 1.0743(11) 0.6997(8) 0.0176(18) Uani 1 1 d .
C7 C -0.3449(11) 1.1055(11) 0.8352(9) 0.0199(19) Uani 1 1 d .
H14 H -0.4372 1.2057 0.8590 0.024 Uiso 1 1 calc R
C8 C -0.3080(12) 0.9972(14) 0.9308(10) 0.026(2) Uani 1 1 d .
H13 H -0.3740 1.0221 1.0203 0.032 Uiso 1 1 calc R
C9 C -0.1753(11) 0.8508(12) 0.8991(8) 0.020(2) Uani 1 1 d .
H11 H -0.1507 0.7759 0.9675 0.024 Uiso 1 1 calc R
C10 C -0.0741(10) 0.8093(11) 0.7663(8) 0.0181(19) Uani 1 1 d .
C11 C -0.4767(11) 1.2338(11) 0.5926(10) 0.028(2) Uani 1 1 d .
H31A H -0.5605 1.2681 0.6791 0.034 Uiso 1 1 calc R
H31B H -0.4793 1.1341 0.5657 0.034 Uiso 1 1 calc R
H31C H -0.5042 1.3190 0.5276 0.034 Uiso 1 1 calc R
C12 C -0.2899(13) 1.3638(11) 0.6296(12) 0.033(3) Uani 1 1 d .
H23A H -0.1732 1.3464 0.6264 0.040 Uiso 1 1 calc R
H23B H -0.3671 1.4028 0.7174 0.040 Uiso 1 1 calc R
H23C H -0.3239 1.4443 0.5632 0.040 Uiso 1 1 calc R
C13 C -0.2987(11) 1.2030(10) 0.6008(9) 0.021(2) Uani 1 1 d .
H17 H -0.2155 1.1640 0.5123 0.026 Uiso 1 1 calc R
C14 C 0.0150(11) 0.5126(11) 0.7886(9) 0.029(2) Uani 1 1 d .
H20A H -0.0378 0.5213 0.8844 0.035 Uiso 1 1 calc R
H20B H 0.1128 0.4104 0.7673 0.035 Uiso 1 1 calc R
H20C H -0.0684 0.5155 0.7459 0.035 Uiso 1 1 calc R
C15 C 0.2081(13) 0.6502(15) 0.8036(11) 0.031(3) Uani 1 1 d .
H21A H 0.1556 0.6658 0.8991 0.038 Uiso 1 1 calc R
H21B H 0.2503 0.7375 0.7663 0.038 Uiso 1 1 calc R
H21C H 0.3033 0.5459 0.7860 0.038 Uiso 1 1 calc R
C16 C 0.0745(10) 0.6527(10) 0.7395(8) 0.0164(18) Uani 1 1 d .
H18 H 0.1291 0.6412 0.6419 0.020 Uiso 1 1 calc R
C17 C 0.2983(10) 0.7960(10) 0.1544(8) 0.0125(17) Uani 1 1 d .
C18 C 0.4341(9) 0.6474(10) 0.1311(8) 0.0127(17) Uani 1 1 d .
C19 C 0.5348(11) 0.6143(11) 0.0007(8) 0.021(2) Uani 1 1 d .
H16 H 0.6252 0.5124 -0.0207 0.025 Uiso 1 1 calc R
C20 C 0.5066(11) 0.7260(11) -0.0988(9) 0.020(2) Uani 1 1 d .
H28 H 0.5782 0.7003 -0.1868 0.024 Uiso 1 1 calc R
C21 C 0.3762(11) 0.8737(12) -0.0714(9) 0.0187(19) Uani 1 1 d .
H8 H 0.3585 0.9501 -0.1402 0.022 Uiso 1 1 calc R
C22 C 0.2675(9) 0.9124(10) 0.0600(8) 0.0122(16) Uani 1 1 d .
C23 C 0.0068(10) 1.1080(11) 0.0048(9) 0.023(2) Uani 1 1 d .
H39A H 0.0705 1.1016 -0.0892 0.027 Uiso 1 1 calc R
H39B H -0.0835 1.2151 0.0246 0.027 Uiso 1 1 calc R
H39C H -0.0439 1.0247 0.0264 0.027 Uiso 1 1 calc R
C24 C 0.2044(11) 1.2131(12) 0.0557(11) 0.027(2) Uani 1 1 d .
H32A H 0.2029 1.2527 0.1377 0.032 Uiso 1 1 calc R
H32B H 0.1368 1.3027 0.0105 0.032 Uiso 1 1 calc R
H32C H 0.3221 1.1689 -0.0016 0.032 Uiso 1 1 calc R
C25 C 0.1287(10) 1.0805(10) 0.0875(9) 0.0161(18) Uani 1 1 d .
H38 H 0.0622 1.0878 0.1831 0.019 Uiso 1 1 calc R
C26 C 0.4755(11) 0.3632(10) 0.2063(9) 0.023(2) Uani 1 1 d .
H22A H 0.5794 0.3050 0.1372 0.027 Uiso 1 1 calc R
H22B H 0.3760 0.3833 0.1768 0.027 Uiso 1 1 calc R
H22C H 0.4679 0.2977 0.2869 0.027 Uiso 1 1 calc R
C27 C 0.6595(12) 0.5001(13) 0.2440(10) 0.031(2) Uani 1 1 d .
H29A H 0.6586 0.6027 0.2682 0.037 Uiso 1 1 calc R
H29B H 0.7452 0.4637 0.1585 0.037 Uiso 1 1 calc R
H29C H 0.6872 0.4184 0.3113 0.037 Uiso 1 1 calc R
C28 C 0.4807(10) 0.5246(11) 0.2344(8) 0.0179(19) Uani 1 1 d .
H19 H 0.3948 0.5655 0.3215 0.022 Uiso 1 1 calc R

loop_
_atom_site_aniso_label
_atom_site_aniso_U_11
_atom_site_aniso_U_22
_atom_site_aniso_U_33
_atom_site_aniso_U_23
_atom_site_aniso_U_13
_atom_site_aniso_U_12
Ta1 0.01161(13) 0.01565(15) 0.01339(13) 0.00092(10) -0.00462(10) -0.00692(10)
Cl1 0.0126(12) 0.0210(17) 0.0219(14) 0.0058(12) -0.0046(11) -0.0025(11)
Cl2 0.0141(11) 0.0239(13) 0.0182(12) 0.0002(10) -0.0014(10) -0.0099(9)
Cl3 0.0229(15) 0.0161(14) 0.0222(14) 0.0036(11) -0.0070(12) -0.0086(11)
Cl4 0.0241(13) 0.0270(13) 0.0151(13) -0.0024(10) -0.0067(10) -0.0133(11)
N1 0.009(4) 0.013(4) 0.021(4) -0.005(3) 0.002(3) -0.006(3)
N2 0.015(3) 0.009(4) 0.008(3) 0.000(3) -0.001(3) -0.009(3)
C1 0.014(4) 0.026(5) 0.014(4) 0.002(4) -0.005(3) -0.013(4)
C2 0.009(4) 0.015(4) 0.021(4) 0.001(3) -0.007(3) -0.009(3)
C3 0.022(5) 0.052(7) 0.020(5) -0.010(5) -0.001(4) -0.023(5)
C4 0.016(4) 0.035(6) 0.015(4) -0.008(4) 0.003(3) -0.019(4)
C5 0.016(4) 0.019(5) 0.018(5) -0.009(4) -0.003(4) -0.008(4)
C6 0.014(4) 0.023(5) 0.019(4) -0.004(4) -0.002(3) -0.010(4)
C7 0.017(4) 0.020(5) 0.021(5) -0.010(4) 0.004(4) -0.010(4)
C8 0.018(5) 0.048(8) 0.016(5) -0.011(5) 0.006(4) -0.022(5)
C9 0.013(4) 0.037(6) 0.011(4) -0.003(4) 0.000(4) -0.011(4)
C10 0.013(4) 0.031(5) 0.013(4) 0.004(4) -0.002(3) -0.013(4)
C11 0.023(5) 0.020(5) 0.036(6) -0.002(4) -0.006(4) -0.004(4)
C12 0.034(6) 0.012(5) 0.049(7) -0.007(5) -0.009(6) -0.005(4)
C13 0.019(4) 0.015(5) 0.024(5) -0.007(4) 0.002(4) -0.006(4)
C14 0.021(5) 0.027(6) 0.027(5) 0.005(4) -0.001(4) -0.001(4)
C15 0.018(5) 0.053(8) 0.022(6) -0.005(6) -0.008(5) -0.008(5)
C16 0.017(4) 0.024(5) 0.006(4) 0.001(3) -0.003(3) -0.005(4)
C17 0.005(3) 0.021(5) 0.009(4) -0.004(3) 0.004(3) -0.006(3)
C18 0.010(4) 0.013(4) 0.015(4) -0.007(3) -0.003(3) -0.003(3)
C19 0.016(4) 0.026(5) 0.019(4) -0.008(4) -0.002(4) -0.007(4)
C20 0.014(5) 0.027(6) 0.016(5) -0.015(4) 0.005(4) -0.006(4)
C21 0.020(4) 0.022(6) 0.021(5) 0.008(4) -0.008(4) -0.015(4)
C22 0.009(3) 0.016(5) 0.013(4) -0.008(3) 0.002(3) -0.008(3)
C23 0.014(4) 0.030(6) 0.023(5) 0.000(4) -0.008(4) -0.006(4)
C24 0.020(4) 0.028(6) 0.035(6) 0.005(5) -0.011(5) -0.010(4)
C25 0.015(4) 0.013(4) 0.023(4) 0.001(4) -0.007(4) -0.007(3)
C26 0.021(4) 0.015(5) 0.031(5) 0.001(4) -0.007(4) -0.005(4)
C27 0.025(5) 0.046(7) 0.025(5) -0.004(5) -0.011(4) -0.012(5)
C28 0.010(4) 0.023(5) 0.015(4) -0.004(4) -0.004(3) 0.001(3)

loop_
_atom_type_symbol
_atom_type_description
_atom_type_scat_dispersion_real
_atom_type_scat_dispersion_imag
_atom_type_scat_source
C C 0.0033 0.0016 'International Tables Vol C Tables 4.2.6.8 and 6.1.1.4'
H H 0.0000 0.0000 'International Tables Vol C Tables 4.2.6.8 and 6.1.1.4'
Cl Cl 0.1484 0.1585 'International Tables Vol C Tables 4.2.6.8 and 6.1.1.4'
N N 0.0061 0.0033 'International Tables Vol C Tables 4.2.6.8 and 6.1.1.4'
Ta Ta -0.7052 6.5227 'International Tables Vol C Tables 4.2.6.8 and 6.1.1.4'

loop_
_geom_angle_atom_site_label_1
_geom_angle_atom_site_label_2
_geom_angle_atom_site_label_3
_geom_angle
N2 Ta1 N1 71.8(3)
N2 Ta1 Cl4 90.7(2)
N1 Ta1 Cl4 162.41(18)
N2 Ta1 Cl1 92.85(19)
N1 Ta1 Cl1 93.9(2)
Cl4 Ta1 Cl1 88.61(11)
N2 Ta1 Cl2 159.04(18)
N1 Ta1 Cl2 87.4(2)
Cl4 Ta1 Cl2 110.16(9)
Cl1 Ta1 Cl2 85.98(10)
N2 Ta1 Cl3 96.73(19)
N1 Ta1 Cl3 92.8(2)
Cl4 Ta1 Cl3 87.40(11)
Cl1 Ta1 Cl3 169.66(10)
Cl2 Ta1 Cl3 86.45(10)
C1 N1 C5 114.0(7)
C1 N1 Ta1 119.5(6)
C5 N1 Ta1 126.5(5)
C2 N2 C17 117.0(7)
C2 N2 Ta1 119.4(6)
C17 N2 Ta1 123.6(5)
N1 C1 C2 113.5(7)
N1 C1 C3 126.2(8)
C2 C1 C3 120.2(7)
N2 C2 C1 115.7(7)
N2 C2 C4 123.8(8)
C1 C2 C4 120.4(7)
C1 C3 H10A 109.5
C1 C3 H10B 109.5
H10A C3 H10B 109.5
C1 C3 H10C 109.5
H10A C3 H10C 109.5
H10B C3 H10C 109.5
C2 C4 H12A 109.5
C2 C4 H12B 109.5
H12A C4 H12B 109.5
C2 C4 H12C 109.5
H12A C4 H12C 109.5
H12B C4 H12C 109.5
C6 C5 C10 122.3(8)
C6 C5 N1 120.0(8)
C10 C5 N1 117.6(7)
C5 C6 C7 117.4(8)
C5 C6 C13 124.3(8)
C7 C6 C13 118.3(8)
C8 C7 C6 122.1(9)
C8 C7 H14 118.9
C6 C7 H14 118.9
C7 C8 C9 120.2(9)
C7 C8 H13 119.9
C9 C8 H13 119.9
C8 C9 C10 121.4(9)
C8 C9 H11 119.3
C10 C9 H11 119.3
C9 C10 C5 116.5(8)
C9 C10 C16 118.7(7)
C5 C10 C16 124.7(7)
C13 C11 H31A 109.5
C13 C11 H31B 109.5
H31A C11 H31B 109.5
C13 C11 H31C 109.5
H31A C11 H31C 109.5
H31B C11 H31C 109.5
C13 C12 H23A 109.5
C13 C12 H23B 109.5
H23A C12 H23B 109.5
C13 C12 H23C 109.5
H23A C12 H23C 109.5
H23B C12 H23C 109.5
C6 C13 C11 111.9(7)
C6 C13 C12 112.3(8)
C11 C13 C12 109.3(8)
C6 C13 H17 107.7
C11 C13 H17 107.7
C12 C13 H17 107.7
C16 C14 H20A 109.5
C16 C14 H20B 109.5
H20A C14 H20B 109.5
C16 C14 H20C 109.5
H20A C14 H20C 109.5
H20B C14 H20C 109.5
C16 C15 H21A 109.5
C16 C15 H21B 109.5
H21A C15 H21B 109.5
C16 C15 H21C 109.5
H21A C15 H21C 109.5
H21B C15 H21C 109.5
C10 C16 C14 110.1(7)
C10 C16 C15 111.0(8)
C14 C16 C15 110.8(7)
C10 C16 H18 108.3
C14 C16 H18 108.3
C15 C16 H18 108.3
C22 C17 C18 124.3(8)
C22 C17 N2 117.8(7)
C18 C17 N2 117.8(7)
C19 C18 C17 116.1(8)
C19 C18 C28 118.3(7)
C17 C18 C28 125.5(7)
C20 C19 C18 121.6(8)
C20 C19 H16 119.2
C18 C19 H16 119.2
C21 C20 C19 120.6(9)
C21 C20 H28 119.7
C19 C20 H28 119.7
C20 C21 C22 120.0(8)
C20 C21 H8 120.0
C22 C21 H8 120.0
C17 C22 C21 117.2(7)
C17 C22 C25 124.4(7)
C21 C22 C25 118.4(7)
C25 C23 H39A 109.5
C25 C23 H39B 109.5
H39A C23 H39B 109.5
C25 C23 H39C 109.5
H39A C23 H39C 109.5
H39B C23 H39C 109.5
C25 C24 H32A 109.5
C25 C24 H32B 109.5
H32A C24 H32B 109.5
C25 C24 H32C 109.5
H32A C24 H32C 109.5
H32B C24 H32C 109.5
C22 C25 C24 111.5(7)
C22 C25 C23 110.0(7)
C24 C25 C23 109.2(7)
C22 C25 H38 108.7
C24 C25 H38 108.7
C23 C25 H38 108.7
C28 C26 H22A 109.5
C28 C26 H22B 109.5
H22A C26 H22B 109.5
C28 C26 H22C 109.5
H22A C26 H22C 109.5
H22B C26 H22C 109.5
C28 C27 H29A 109.5
C28 C27 H29B 109.5
H29A C27 H29B 109.5
C28 C27 H29C 109.5
H29A C27 H29C 109.5
H29B C27 H29C 109.5
C18 C28 C26 110.8(7)
C18 C28 C27 111.2(7)
C26 C28 C27 110.3(7)
C18 C28 H19 108.1
C26 C28 H19 108.1
C27 C28 H19 108.1

loop_
_geom_bond_atom_site_label_1
_geom_bond_atom_site_label_2
_geom_bond_distance
Ta1 N2 2.148(7)
Ta1 N1 2.195(8)
Ta1 Cl4 2.276(2)
Ta1 Cl1 2.326(3)
Ta1 Cl2 2.364(2)
Ta1 Cl3 2.379(4)
N1 C1 1.326(10)
N1 C5 1.482(10)
N2 C2 1.342(10)
N2 C17 1.497(9)
C1 C2 1.434(11)
C1 C3 1.493(11)
C2 C4 1.496(10)
C3 H10A 0.9800
C3 H10B 0.9800
C3 H10C 0.9800
C4 H12A 0.9800
C4 H12B 0.9800
C4 H12C 0.9800
C5 C6 1.381(11)
C5 C10 1.424(11)
C6 C7 1.423(11)
C6 C13 1.500(11)
C7 C8 1.350(13)
C7 H14 0.9500
C8 C9 1.376(13)
C8 H13 0.9500
C9 C10 1.422(11)
C9 H11 0.9500
C10 C16 1.494(11)
C11 C13 1.531(11)
C11 H31A 0.9800
C11 H31B 0.9800
C11 H31C 0.9800
C12 C13 1.542(12)
C12 H23A 0.9800
C12 H23B 0.9800
C12 H23C 0.9800
C13 H17 1.0000
C14 C16 1.515(12)
C14 H20A 0.9800
C14 H20B 0.9800
C14 H20C 0.9800
C15 C16 1.543(12)
C15 H21A 0.9800
C15 H21B 0.9800
C15 H21C 0.9800
C16 H18 1.0000
C17 C22 1.372(11)
C17 C18 1.396(10)
C18 C19 1.392(11)
C18 C28 1.499(11)
C19 C20 1.383(12)
C19 H16 0.9500
C20 C21 1.372(11)
C20 H28 0.9500
C21 C22 1.422(11)
C21 H8 0.9500
C22 C25 1.526(11)
C23 C25 1.542(10)
C23 H39A 0.9800
C23 H39B 0.9800
C23 H39C 0.9800
C24 C25 1.530(12)
C24 H32A 0.9800
C24 H32B 0.9800
C24 H32C 0.9800
C25 H38 1.0000
C26 C28 1.530(12)
C26 H22A 0.9800
C26 H22B 0.9800
C26 H22C 0.9800
C27 C28 1.557(11)
C27 H29A 0.9800
C27 H29B 0.9800
C27 H29C 0.9800
C28 H19 1.0000

loop_
_geom_torsion_atom_site_label_1
_geom_torsion_atom_site_label_2
_geom_torsion_atom_site_label_3
_geom_torsion_atom_site_label_4
_geom_torsion
N2 Ta1 N1 C1 0.8(6)
Cl4 Ta1 N1 C1 6.8(12)
Cl1 Ta1 N1 C1 -90.9(6)
Cl2 Ta1 N1 C1 -176.7(6)
Cl3 Ta1 N1 C1 97.0(6)
N2 Ta1 N1 C5 179.3(7)
Cl4 Ta1 N1 C5 -174.7(5)
Cl1 Ta1 N1 C5 87.6(7)
Cl2 Ta1 N1 C5 1.8(6)
Cl3 Ta1 N1 C5 -84.5(7)
N1 Ta1 N2 C2 0.2(6)
Cl4 Ta1 N2 C2 -178.0(6)
Cl1 Ta1 N2 C2 93.4(6)
Cl2 Ta1 N2 C2 7.2(10)
Cl3 Ta1 N2 C2 -90.5(6)
N1 Ta1 N2 C17 178.2(6)
Cl4 Ta1 N2 C17 0.0(6)
Cl1 Ta1 N2 C17 -88.7(6)
Cl2 Ta1 N2 C17 -174.9(4)
Cl3 Ta1 N2 C17 87.4(6)
C5 N1 C1 C2 179.6(7)
Ta1 N1 C1 C2 -1.7(10)
C5 N1 C1 C3 -3.2(12)
Ta1 N1 C1 C3 175.5(7)
C17 N2 C2 C1 -179.2(7)
Ta1 N2 C2 C1 -1.2(9)
C17 N2 C2 C4 2.1(11)
Ta1 N2 C2 C4 -179.8(6)
N1 C1 C2 N2 1.8(11)
C3 C1 C2 N2 -175.6(8)
N1 C1 C2 C4 -179.5(8)
C3 C1 C2 C4 3.2(12)
C1 N1 C5 C6 87.0(10)
Ta1 N1 C5 C6 -91.6(9)
C1 N1 C5 C10 -88.5(9)
Ta1 N1 C5 C10 92.9(8)
C10 C5 C6 C7 0.3(12)
N1 C5 C6 C7 -175.0(7)
C10 C5 C6 C13 179.3(8)
N1 C5 C6 C13 4.1(13)
C5 C6 C7 C8 0.1(13)
C13 C6 C7 C8 -179.1(9)
C6 C7 C8 C9 -0.1(15)
C7 C8 C9 C10 -0.1(15)
C8 C9 C10 C5 0.4(13)
C8 C9 C10 C16 176.3(9)
C6 C5 C10 C9 -0.5(12)
N1 C5 C10 C9 174.9(7)
C6 C5 C10 C16 -176.2(8)
N1 C5 C10 C16 -0.8(12)
C5 C6 C13 C11 115.9(9)
C7 C6 C13 C11 -65.1(10)
C5 C6 C13 C12 -120.7(9)
C7 C6 C13 C12 58.3(10)
C9 C10 C16 C14 60.2(10)
C5 C10 C16 C14 -124.3(9)
C9 C10 C16 C15 -62.9(10)
C5 C10 C16 C15 112.7(9)
C2 N2 C17 C22 -88.0(9)
Ta1 N2 C17 C22 94.0(8)
C2 N2 C17 C18 87.8(9)
Ta1 N2 C17 C18 -90.2(8)
C22 C17 C18 C19 -4.9(12)
N2 C17 C18 C19 179.7(7)
C22 C17 C18 C28 173.9(8)
N2 C17 C18 C28 -1.6(12)
C17 C18 C19 C20 3.1(12)
C28 C18 C19 C20 -175.7(8)
C18 C19 C20 C21 -0.6(13)
C19 C20 C21 C22 -0.6(12)
C18 C17 C22 C21 3.8(12)
N2 C17 C22 C21 179.3(7)
C18 C17 C22 C25 -174.4(7)
N2 C17 C22 C25 1.0(11)
C20 C21 C22 C17 -0.9(11)
C20 C21 C22 C25 177.4(7)
C17 C22 C25 C24 116.7(9)
C21 C22 C25 C24 -61.5(10)
C17 C22 C25 C23 -121.9(9)
C21 C22 C25 C23 59.9(9)
C19 C18 C28 C26 -60.4(10)
C17 C18 C28 C26 120.9(9)
C19 C18 C28 C27 62.7(10)
C17 C18 C28 C27 -116.1(9)
